data_4502556
loop_
_publ_author_name
'Lin, Haisheng'
'Maggard, Paul A.'

_publ_section_title
;
 Microporosity, Optical Bandgap Sizes, and Photocatalytic Activity of
 M(I)-Nb(V) (M = Cu, Ag) Oxyfluoride Hybrids
;
_journal_issue 3
_journal_name_full 'Crystal Growth &amp; Design'
_journal_page_first 1323
_journal_paper_doi 10.1021/cg9013625
_journal_volume 10
_journal_year 2010
_chemical_formula_moiety '2(C5 H4 Cu0.50 N), F4 Nb O, 2(H2 O)'
_chemical_formula_sum 'C10 H12 Cu F4 N2 Nb O3'
_chemical_formula_weight 440.67
_chemical_name_common Cu(bpy)NbOF4.2H2O
_chemical_name_systematic
; 
 ? 
;
_space_group_IT_number 67
_symmetry_cell_setting orthorhombic
_symmetry_space_group_name_Hall '-C 2a 2'
_symmetry_space_group_name_H-M 'C m m a'
_atom_sites_solution_hydrogens geom
_atom_sites_solution_primary direct
_atom_sites_solution_secondary difmap
_audit_creation_method SHELXL-97
_cell_angle_alpha 90.00
_cell_angle_beta 90.00
_cell_angle_gamma 90.00
_cell_formula_units_Z 4
_cell_length_a 16.5122(7)
_cell_length_b 21.6214(7)
_cell_length_c 3.83220(10)
_cell_measurement_reflns_used 9905
_cell_measurement_temperature 296(2)
_cell_measurement_theta_max 27.43
_cell_measurement_theta_min 2.47
_cell_volume 1368.16(8)
_computing_cell_refinement 'Bruker SMART'
_computing_data_collection 'Bruker SMART'
_computing_data_reduction 'Bruker SAINT'
_computing_molecular_graphics 'Bruker SHELXTL'
_computing_publication_material 'Bruker SHELXTL'
_computing_structure_refinement 'SHELXL-97 (Sheldrick, 1997)'
_computing_structure_solution 'SHELXS-97 (Sheldrick, 1990)'
_diffrn_ambient_temperature 296(2)
_diffrn_measured_fraction_theta_full 0.994
_diffrn_measured_fraction_theta_max 0.994
_diffrn_measurement_device_type 'CCD area detector'
_diffrn_measurement_method 'phi and omega scans'
_diffrn_radiation_monochromator graphite
_diffrn_radiation_source 'fine-focus sealed tube'
_diffrn_radiation_type MoK\a
_diffrn_radiation_wavelength 0.71073
_diffrn_reflns_av_R_equivalents 0.0334
_diffrn_reflns_av_sigmaI/netI 0.0117
_diffrn_reflns_limit_h_max 21
_diffrn_reflns_limit_h_min -21
_diffrn_reflns_limit_k_max 27
_diffrn_reflns_limit_k_min -27
_diffrn_reflns_limit_l_max 4
_diffrn_reflns_limit_l_min -4
_diffrn_reflns_number 23667
_diffrn_reflns_theta_full 27.49
_diffrn_reflns_theta_max 27.49
_diffrn_reflns_theta_min 1.88
_exptl_absorpt_coefficient_mu 2.449
_exptl_absorpt_correction_T_max 0.9500
_exptl_absorpt_correction_T_min 0.6700
_exptl_absorpt_correction_type multi-scan
_exptl_absorpt_process_details SADABS
_exptl_crystal_colour yellow
_exptl_crystal_density_diffrn 2.139
_exptl_crystal_density_method 'not measured'
_exptl_crystal_description prism
_exptl_crystal_F_000 864
_exptl_crystal_size_max 0.24
_exptl_crystal_size_mid 0.14
_exptl_crystal_size_min 0.02
_refine_diff_density_max 1.710
_refine_diff_density_min -0.899
_refine_diff_density_rms 0.140
_refine_ls_extinction_method none
_refine_ls_goodness_of_fit_ref 1.125
_refine_ls_hydrogen_treatment mixed
_refine_ls_matrix_type full
_refine_ls_number_parameters 65
_refine_ls_number_reflns 827
_refine_ls_number_restraints 0
_refine_ls_restrained_S_all 1.125
_refine_ls_R_factor_all 0.0448
_refine_ls_R_factor_gt 0.0394
_refine_ls_shift/su_max 0.029
_refine_ls_shift/su_mean 0.040
_refine_ls_structure_factor_coef Fsqd
_refine_ls_weighting_details 'calc w=1/[\s^2^(Fo^2^)+(0.0726P)^2^+4.8234P] where P=(Fo^2^+2Fc^2^)/3'
_refine_ls_weighting_scheme calc
_refine_ls_wR_factor_gt 0.1130
_refine_ls_wR_factor_ref 0.1182
_reflns_number_gt 744
_reflns_number_total 827
_reflns_threshold_expression >2sigma(I)
_cod_data_source_file cg9013625_si_002.cif
_cod_data_source_block 3
_cod_original_sg_symbol_Hall '-C 2b 2'
_cod_original_sg_symbol_H-M Cmma
_cod_database_code 4502556

loop_
_symmetry_equiv_pos_as_xyz
'x, y, z'
'-x, -y+1/2, z'
'-x, y+1/2, -z'
'x, -y, -z'
'x+1/2, y+1/2, z'
'-x+1/2, -y+1, z'
'-x+1/2, y+1, -z'
'x+1/2, -y+1/2, -z'
'-x, -y, -z'
'x, y-1/2, -z'
'x, -y-1/2, z'
'-x, y, z'
'-x+1/2, -y+1/2, -z'
'x+1/2, y, -z'
'x+1/2, -y, z'
'-x+1/2, y+1/2, z'

loop_
_atom_site_label
_atom_site_type_symbol
_atom_site_fract_x
_atom_site_fract_y
_atom_site_fract_z
_atom_site_U_iso_or_equiv
_atom_site_adp_type
_atom_site_occupancy
_atom_site_symmetry_multiplicity
_atom_site_calc_flag
_atom_site_refinement_flags
Nb1 Nb 1.0000 0.2500 0.8710(2) 0.0354(3) Uani 1 4 d S
Cu1 Cu 0.7500 0.2500 0.5000 0.0429(3) Uani 1 4 d S
F1 F 0.8850(2) 0.2500 0.9348(15) 0.0628(13) Uani 1 2 d S
F2 F 1.0000 0.33837(17) 0.9242(14) 0.0612(12) Uani 1 2 d S
O1 O 1.0000 0.2500 0.4210(19) 0.080(3) Uani 1 4 d S
O1W O 0.5000 0.0340(4) 0.267(5) 0.153(6) Uani 1 2 d S
N1 N 0.7500 0.3371(2) 0.5000 0.0321(9) Uani 1 2 d S
C1 C 0.6852(2) 0.36869(15) 0.6089(11) 0.0326(8) Uani 1 1 d .
H1 H 0.6403 0.3468 0.6868 0.039 Uiso 1 1 calc R
C2 C 0.6825(2) 0.43262(14) 0.6104(10) 0.0278(7) Uani 1 1 d .
H2 H 0.6361 0.4532 0.6843 0.033 Uiso 1 1 calc R
C3 C 0.7500 0.46570(19) 0.5000 0.0207(9) Uani 1 2 d S
H1W H 0.5000 0.0773(14) 0.23(4) 0.242(4) Uiso 1 2 d S
H2W H 0.5000 0.035(2) 0.012(7) 0.242(10) Uiso 1 2 d S

loop_
_atom_site_aniso_label
_atom_site_aniso_U_11
_atom_site_aniso_U_22
_atom_site_aniso_U_33
_atom_site_aniso_U_23
_atom_site_aniso_U_13
_atom_site_aniso_U_12
Nb1 0.0299(4) 0.0236(4) 0.0525(5) 0.000 0.000 0.000
Cu1 0.0555(6) 0.0084(4) 0.0649(8) 0.000 -0.0145(5) 0.000
F1 0.0278(17) 0.044(2) 0.116(4) 0.000 -0.004(2) 0.000
F2 0.055(2) 0.0238(18) 0.105(4) 0.001(2) 0.000 0.000
O1 0.119(8) 0.092(6) 0.028(4) 0.000 0.000 0.000
O1W 0.078(5) 0.079(5) 0.306(18) 0.061(9) 0.000 0.000
N1 0.036(2) 0.016(2) 0.044(2) 0.000 -0.008(2) 0.000
C1 0.0314(17) 0.0145(14) 0.052(2) 0.0014(14) -0.0014(16) -0.0065(12)
C2 0.0208(15) 0.0161(14) 0.046(2) -0.0029(13) 0.0026(14) -0.0032(11)
C3 0.023(2) 0.012(2) 0.028(2) 0.000 -0.0019(17) 0.000

loop_
_atom_type_symbol
_atom_type_description
_atom_type_scat_dispersion_real
_atom_type_scat_dispersion_imag
_atom_type_scat_source
C C 0.0033 0.0016 'International Tables Vol C Tables 4.2.6.8 and 6.1.1.4'
H H 0.0000 0.0000 'International Tables Vol C Tables 4.2.6.8 and 6.1.1.4'
N N 0.0061 0.0033 'International Tables Vol C Tables 4.2.6.8 and 6.1.1.4'
O O 0.0106 0.0060 'International Tables Vol C Tables 4.2.6.8 and 6.1.1.4'
F F 0.0171 0.0103 'International Tables Vol C Tables 4.2.6.8 and 6.1.1.4'
Cu Cu 0.3201 1.2651 'International Tables Vol C Tables 4.2.6.8 and 6.1.1.4'
Nb Nb -2.0727 0.6215 'International Tables Vol C Tables 4.2.6.8 and 6.1.1.4'

loop_
_geom_angle_atom_site_label_1
_geom_angle_atom_site_label_2
_geom_angle_atom_site_label_3
_geom_angle
_geom_angle_site_symmetry_1
_geom_angle_site_symmetry_3
O1 Nb1 F1 97.33(17) . .
O1 Nb1 F1 97.33(17) . 2_755
F1 Nb1 F1 165.3(3) . 2_755
O1 Nb1 F2 96.09(16) . .
F1 Nb1 F2 89.22(3) . .
F1 Nb1 F2 89.23(3) 2_755 .
O1 Nb1 F2 96.09(16) . 2_755
F1 Nb1 F2 89.22(3) . 2_755
F1 Nb1 F2 89.22(3) 2_755 2_755
F2 Nb1 F2 167.8(3) . 2_755
O1 Nb1 O1 180.0 . 1_556
F1 Nb1 O1 82.67(17) . 1_556
F1 Nb1 O1 82.67(17) 2_755 1_556
F2 Nb1 O1 83.91(16) . 1_556
F2 Nb1 O1 83.91(16) 2_755 1_556
N1 Cu1 N1 180.0 13_656 .
N1 Cu1 F1 90.000(1) 13_656 .
Nb1 F1 Cu1 135.9(3) . .
Nb1 O1 Nb1 180.0 . 1_554
C1 N1 C1 118.6(4) . 7_646
C1 N1 Cu1 120.7(2) . .
C1 N1 Cu1 120.7(2) 7_646 .
N1 C1 C2 122.6(3) . .
C1 C2 C3 119.1(3) . .
C2 C3 C2 118.1(4) 7_646 .
C2 C3 C3 120.95(19) 7_646 6_655
C2 C3 C3 120.95(19) . 6_655
N1 C1 H1 118.7 . .
C2 C1 H1 118.7 . .
C1 C2 H2 120.5 . .
C3 C2 H2 120.5 . .
H1W O1W H2W 80(10) . .

loop_
_geom_bond_atom_site_label_1
_geom_bond_atom_site_label_2
_geom_bond_distance
_geom_bond_site_symmetry_2
Nb1 O1 1.725(7) .
Nb1 F1 1.914(3) .
Nb1 F2 1.922(4) .
Nb1 O1 2.107(7) 1_556
Cu1 N1 1.884(4) .
Cu1 F1 2.783(4) .
O1W H1W 0.95(2) .
O1W H2W 0.97(2) .
N1 C1 1.335(4) .
C1 C2 1.383(4) .
C1 H1 0.9300 .
C2 C3 1.391(4) .
C2 H2 0.9300 .
C3 C3 1.483(8) 6_655
